data_4117709
loop_
_publ_author_name
_publ_author_address
'Boris Kosog'
;
        Department of Chemistry and Pharmacy
        Inorganic Chemistry
        Universit\"at Erlangen-N\"urnberg
        Egerlandstr. 1
        D-91058 Erlangen
        Bundesrepublik Deutschland
;
'Henry S. La Pierre'
;
        Department of Chemistry and Pharmacy
        Inorganic Chemistry
        Universit\"at Erlangen-N\"urnberg
        Egerlandstr. 1
        D-91058 Erlangen
        Bundesrepublik Deutschland
;
'Frank W. Heinemann'
;
        Department of Chemistry and Pharmacy
        Inorganic Chemistry
        Universit\"at Erlangen-N\"urnberg
        Egerlandstr. 1
        D-91058 Erlangen
        Bundesrepublik Deutschland
;
'Stephen T. Liddle'
;
        School of Chemistry
        University of Nottingham
        University Park
        Nottingham, NG7 2RD
        United Kingdom
;
'Karsten Meyer'
;
        Department of Chemistry and Pharmacy
        Inorganic Chemistry
        Universit\"at Erlangen-N\"urnberg
        Egerlandstr. 1
        D-91058 Erlangen
        Bundesrepublik Deutschland
;

_publ_contact_author
; 
        Prof. Dr. K. Meyer 
        Department of Chemistry and Pharmacy
        Inorganic Chemistry
        Universit\"at Erlangen-N\"urnberg 
        Egerlandstr. 1 
        D-91058 Erlangen 
        Bundesrepublik Deutschland 
;
_publ_contact_author_email Karsten.Meyer@chemie.uni-erlangen.de
_publ_contact_author_fax '049 9131 852-7367'
_publ_contact_author_phone '049 9131 852-7360'
_publ_section_title
;
 Synthesis of Uranium(VI) Terminal Oxo Complexes: Molecular Geometry
 Driven by the Inverse Trans-Influence
;
_journal_name_full 'Journal of the American Chemical Society'
_journal_page_first 5284
_journal_page_last 5289
_journal_paper_doi 10.1021/ja211618v
_journal_volume 134
_journal_year 2012
_chemical_formula_moiety 'C53 H78 F3 N3 O6 U, C4 H10 O2'
_chemical_formula_sum 'C57 H88 F3 N3 O8 U'
_chemical_formula_weight 1238.33
_chemical_name_systematic
; 
 ? 
;
_space_group_IT_number 14
_symmetry_cell_setting monoclinic
_symmetry_space_group_name_Hall '-P 2yn'
_symmetry_space_group_name_H-M 'P 1 21/n 1'
_atom_sites_solution_hydrogens geom
_atom_sites_solution_primary direct
_atom_sites_solution_secondary difmap
_audit_creation_method SHELXL-97
_cell_angle_alpha 90.00
_cell_angle_beta 96.9520(10)
_cell_angle_gamma 90.00
_cell_formula_units_Z 4
_cell_length_a 16.5625(2)
_cell_length_b 15.0709(2)
_cell_length_c 23.2583(4)
_cell_measurement_reflns_used 9110
_cell_measurement_temperature 100(2)
_cell_measurement_theta_max 28.83
_cell_measurement_theta_min 2.44
_cell_volume 5762.86(14)
_computing_cell_refinement 'Bruker SAINT'
_computing_data_collection 'Bruker APEX2'
_computing_data_reduction 'Bruker SAINT'
_computing_molecular_graphics 'SHELXTL 6.12 (Bruker AXS, 2002)'
_computing_publication_material 'SHELXTL 6.12 (Bruker AXS, 2002)'
_computing_structure_refinement 'SHELXTL 6.12 (Bruker AXS, 2002)'
_computing_structure_solution 'SHELXTL 6.12 (Bruker AXS, 2002)'
_diffrn_ambient_temperature 100(2)
_diffrn_detector_area_resol_mean 83.33
_diffrn_measured_fraction_theta_full 1.000
_diffrn_measured_fraction_theta_max 0.953
_diffrn_measurement_device_type 'Bruker Smart APEX II CCD area detector'
_diffrn_measurement_method 'phi and omega scans'
_diffrn_radiation_monochromator graphite
_diffrn_radiation_source 'fine-focus sealed tube'
_diffrn_radiation_type MoK\a
_diffrn_radiation_wavelength 0.71073
_diffrn_reflns_av_R_equivalents 0.0465
_diffrn_reflns_av_sigmaI/netI 0.0310
_diffrn_reflns_limit_h_max 21
_diffrn_reflns_limit_h_min -22
_diffrn_reflns_limit_k_max 20
_diffrn_reflns_limit_k_min -20
_diffrn_reflns_limit_l_max 31
_diffrn_reflns_limit_l_min -30
_diffrn_reflns_number 119547
_diffrn_reflns_theta_full 26.00
_diffrn_reflns_theta_max 29.52
_diffrn_reflns_theta_min 1.43
_exptl_absorpt_coefficient_mu 2.879
_exptl_absorpt_correction_T_max 0.746
_exptl_absorpt_correction_T_min 0.578
_exptl_absorpt_correction_type multi-scan
_exptl_absorpt_process_details 'SADABS, Bruker-AXS, 2002'
_exptl_crystal_colour brown
_exptl_crystal_density_diffrn 1.427
_exptl_crystal_description plate
_exptl_crystal_F_000 2536
_exptl_crystal_size_max 0.45
_exptl_crystal_size_mid 0.40
_exptl_crystal_size_min 0.08
_refine_diff_density_max 1.223
_refine_diff_density_min -0.593
_refine_diff_density_rms 0.088
_refine_ls_extinction_method none
_refine_ls_goodness_of_fit_ref 1.008
_refine_ls_hydrogen_treatment constr
_refine_ls_matrix_type full
_refine_ls_number_parameters 669
_refine_ls_number_reflns 15309
_refine_ls_number_restraints 0
_refine_ls_restrained_S_all 1.008
_refine_ls_R_factor_all 0.0335
_refine_ls_R_factor_gt 0.0230
_refine_ls_shift/su_max 0.003
_refine_ls_shift/su_mean 0.000
_refine_ls_structure_factor_coef Fsqd
_refine_ls_weighting_details 'calc w=1/[\s^2^(Fo^2^)+(0.0219P)^2^+3.9406P] where P=(Fo^2^+2Fc^2^)/3'
_refine_ls_weighting_scheme calc
_refine_ls_wR_factor_gt 0.0476
_refine_ls_wR_factor_ref 0.0509
_reflns_number_gt 12864
_reflns_number_total 15309
_reflns_threshold_expression >2sigma(I)
_cod_data_source_file ja211618v_si_003.cif
_cod_data_source_block bk1112
_cod_depositor_comments
;
The following automatic conversions were performed:
data name '_publ_author_addres' replaced with '_publ_author_address'
as specified in the replacement file
'/home/antanas/src/cod-tools/trunk/data/replacement-values/replacement_tags.lst'.

Automatic conversion script
Id: cif_correct_tags 5005 2017-03-03 11:38:54Z antanas 
;
_cod_original_sg_symbol_Hall -P2yn
_cod_database_code 4117709

loop_
_symmetry_equiv_pos_as_xyz
'x, y, z'
'-x+1/2, y+1/2, -z+1/2'
'-x, -y, -z'
'x-1/2, -y-1/2, z-1/2'

loop_
_atom_site_label
_atom_site_type_symbol
_atom_site_fract_x
_atom_site_fract_y
_atom_site_fract_z
_atom_site_U_iso_or_equiv
_atom_site_adp_type
_atom_site_occupancy
_atom_site_symmetry_multiplicity
_atom_site_calc_flag
_atom_site_refinement_flags
U1 U 0.889698(4) 0.220252(4) 0.762452(3) 0.00923(2) Uani 1 1 d .
O1 O 0.93701(8) 0.22069(9) 0.67986(6) 0.0125(3) Uani 1 1 d .
O2 O 0.85552(8) 0.27316(9) 0.84140(6) 0.0125(3) Uani 1 1 d .
O3 O 0.99857(8) 0.15814(9) 0.78866(6) 0.0121(3) Uani 1 1 d .
O4 O 0.81634(8) 0.29306(9) 0.72222(6) 0.0143(3) Uani 1 1 d .
O5 O 0.97934(8) 0.34119(9) 0.77735(6) 0.0143(3) Uani 1 1 d .
O6 O 0.90856(9) 0.46922(10) 0.77640(7) 0.0227(3) Uani 1 1 d .
N1 N 0.84561(10) 0.06792(10) 0.70687(7) 0.0111(3) Uani 1 1 d .
N2 N 0.73791(10) 0.16599(10) 0.77559(7) 0.0111(3) Uani 1 1 d .
N3 N 0.87249(10) 0.07317(10) 0.83481(7) 0.0111(3) Uani 1 1 d .
F1 F 1.06028(10) 0.52317(11) 0.83480(7) 0.0450(4) Uani 1 1 d .
F2 F 1.11668(9) 0.42880(10) 0.78451(10) 0.0549(5) Uani 1 1 d .
F3 F 1.05124(10) 0.53765(11) 0.74335(7) 0.0447(4) Uani 1 1 d .
C1 C 0.75525(12) 0.05347(12) 0.69935(9) 0.0129(4) Uani 1 1 d .
H1A H 0.7424 0.0022 0.7233 0.016 Uiso 1 1 calc R
H1B H 0.7372 0.0387 0.6583 0.016 Uiso 1 1 calc R
C2 C 0.70841(12) 0.13388(13) 0.71634(8) 0.0126(4) Uani 1 1 d .
H2A H 0.7136 0.1822 0.6882 0.015 Uiso 1 1 calc R
H2B H 0.6501 0.1184 0.7144 0.015 Uiso 1 1 calc R
C3 C 0.72391(12) 0.09738(13) 0.81945(9) 0.0133(4) Uani 1 1 d .
H3A H 0.7098 0.0404 0.7996 0.016 Uiso 1 1 calc R
H3B H 0.6773 0.1155 0.8398 0.016 Uiso 1 1 calc R
C4 C 0.79816(12) 0.08466(13) 0.86326(8) 0.0123(4) Uani 1 1 d .
H4A H 0.8047 0.1369 0.8892 0.015 Uiso 1 1 calc R
H4B H 0.7904 0.0318 0.8872 0.015 Uiso 1 1 calc R
C5 C 0.86898(12) -0.01323(13) 0.80305(8) 0.0136(4) Uani 1 1 d .
H5A H 0.8136 -0.0384 0.8022 0.016 Uiso 1 1 calc R
H5B H 0.9076 -0.0552 0.8244 0.016 Uiso 1 1 calc R
C6 C 0.88934(12) -0.00469(12) 0.74160(8) 0.0124(4) Uani 1 1 d .
H6A H 0.9486 0.0055 0.7429 0.015 Uiso 1 1 calc R
H6B H 0.8767 -0.0617 0.7213 0.015 Uiso 1 1 calc R
C7 C 0.87530(12) 0.06122(12) 0.64865(8) 0.0131(4) Uani 1 1 d .
H7A H 0.8509 0.0077 0.6289 0.016 Uiso 1 1 calc R
H7B H 0.9350 0.0524 0.6546 0.016 Uiso 1 1 calc R
C8 C 0.85706(12) 0.13936(13) 0.60908(9) 0.0136(4) Uani 1 1 d .
C9 C 0.89723(12) 0.21879(13) 0.62539(8) 0.0128(4) Uani 1 1 d .
C10 C 0.89729(12) 0.28935(13) 0.58559(9) 0.0132(4) Uani 1 1 d .
C11 C 0.84977(12) 0.27757(14) 0.53211(9) 0.0156(4) Uani 1 1 d .
H11 H 0.8479 0.3248 0.5050 0.019 Uiso 1 1 calc R
C12 C 0.80500(13) 0.20115(14) 0.51592(9) 0.0165(4) Uani 1 1 d .
C13 C 0.81107(12) 0.13095(13) 0.55518(9) 0.0153(4) Uani 1 1 d .
H13 H 0.7836 0.0768 0.5451 0.018 Uiso 1 1 calc R
C14 C 0.94577(12) 0.37561(13) 0.59905(9) 0.0134(4) Uani 1 1 d .
C15 C 1.03063(12) 0.35692(14) 0.63148(9) 0.0181(4) Uani 1 1 d .
H15A H 1.0250 0.3326 0.6699 0.027 Uiso 1 1 calc R
H15B H 1.0618 0.4123 0.6357 0.027 Uiso 1 1 calc R
H15C H 1.0591 0.3140 0.6095 0.027 Uiso 1 1 calc R
C16 C 0.89717(13) 0.43557(14) 0.63558(10) 0.0193(4) Uani 1 1 d .
H16A H 0.8455 0.4518 0.6130 0.029 Uiso 1 1 calc R
H16B H 0.9285 0.4894 0.6465 0.029 Uiso 1 1 calc R
H16C H 0.8865 0.4038 0.6706 0.029 Uiso 1 1 calc R
C17 C 0.95864(13) 0.42718(14) 0.54403(9) 0.0184(4) Uani 1 1 d .
H17A H 0.9851 0.3887 0.5180 0.028 Uiso 1 1 calc R
H17B H 0.9931 0.4790 0.5544 0.028 Uiso 1 1 calc R
H17C H 0.9059 0.4468 0.5245 0.028 Uiso 1 1 calc R
C18 C 0.75551(14) 0.19556(15) 0.45542(9) 0.0206(5) Uani 1 1 d .
C19 C 0.69872(15) 0.27529(15) 0.44498(11) 0.0262(5) Uani 1 1 d .
H19A H 0.7309 0.3301 0.4476 0.039 Uiso 1 1 calc R
H19B H 0.6609 0.2761 0.4743 0.039 Uiso 1 1 calc R
H19C H 0.6680 0.2708 0.4063 0.039 Uiso 1 1 calc R
C20 C 0.81404(17) 0.1935(2) 0.40969(11) 0.0427(7) Uani 1 1 d .
H20A H 0.8451 0.2490 0.4112 0.064 Uiso 1 1 calc R
H20B H 0.7832 0.1869 0.3712 0.064 Uiso 1 1 calc R
H20C H 0.8515 0.1434 0.4172 0.064 Uiso 1 1 calc R
C21 C 0.70290(17) 0.11199(16) 0.44897(11) 0.0360(7) Uani 1 1 d .
H21A H 0.6701 0.1122 0.4110 0.054 Uiso 1 1 calc R
H21B H 0.6670 0.1108 0.4795 0.054 Uiso 1 1 calc R
H21C H 0.7380 0.0594 0.4523 0.054 Uiso 1 1 calc R
C22 C 0.69139(12) 0.24725(13) 0.78777(9) 0.0125(4) Uani 1 1 d .
H22A H 0.6326 0.2331 0.7823 0.015 Uiso 1 1 calc R
H22B H 0.7011 0.2935 0.7592 0.015 Uiso 1 1 calc R
C23 C 0.71333(12) 0.28445(12) 0.84799(8) 0.0116(4) Uani 1 1 d .
C24 C 0.79471(12) 0.29983(12) 0.87191(8) 0.0114(4) Uani 1 1 d .
C25 C 0.81123(12) 0.33844(13) 0.92749(8) 0.0132(4) Uani 1 1 d .
C26 C 0.74484(12) 0.35652(13) 0.95737(9) 0.0146(4) Uani 1 1 d .
H26 H 0.7554 0.3823 0.9948 0.017 Uiso 1 1 calc R
C27 C 0.66439(12) 0.33926(13) 0.93602(9) 0.0140(4) Uani 1 1 d .
C28 C 0.65066(12) 0.30375(13) 0.88028(9) 0.0137(4) Uani 1 1 d .
H28 H 0.5963 0.2924 0.8639 0.016 Uiso 1 1 calc R
C29 C 0.89709(13) 0.36657(13) 0.95450(9) 0.0165(4) Uani 1 1 d .
C30 C 0.96267(13) 0.29579(16) 0.94930(11) 0.0264(5) Uani 1 1 d .
H30A H 1.0144 0.3155 0.9704 0.040 Uiso 1 1 calc R
H30B H 0.9693 0.2870 0.9084 0.040 Uiso 1 1 calc R
H30C H 0.9462 0.2398 0.9658 0.040 Uiso 1 1 calc R
C31 C 0.91911(16) 0.45145(16) 0.92363(11) 0.0307(6) Uani 1 1 d .
H31A H 0.9755 0.4679 0.9371 0.046 Uiso 1 1 calc R
H31B H 0.8827 0.4996 0.9324 0.046 Uiso 1 1 calc R
H31C H 0.9132 0.4412 0.8817 0.046 Uiso 1 1 calc R
C32 C 0.90024(13) 0.38669(15) 1.01966(9) 0.0206(5) Uani 1 1 d .
H32A H 0.8807 0.3350 1.0395 0.031 Uiso 1 1 calc R
H32B H 0.8656 0.4380 1.0252 0.031 Uiso 1 1 calc R
H32C H 0.9564 0.3999 1.0358 0.031 Uiso 1 1 calc R
C33 C 0.59344(13) 0.35262(14) 0.97168(9) 0.0170(4) Uani 1 1 d .
C34 C 0.62082(14) 0.38898(17) 1.03233(10) 0.0269(5) Uani 1 1 d .
H34A H 0.6605 0.3483 1.0529 0.040 Uiso 1 1 calc R
H34B H 0.5736 0.3945 1.0537 0.040 Uiso 1 1 calc R
H34C H 0.6459 0.4474 1.0292 0.040 Uiso 1 1 calc R
C35 C 0.53034(13) 0.41716(14) 0.94144(9) 0.0197(4) Uani 1 1 d .
H35A H 0.5541 0.4767 0.9409 0.030 Uiso 1 1 calc R
H35B H 0.4825 0.4187 0.9625 0.030 Uiso 1 1 calc R
H35C H 0.5141 0.3973 0.9016 0.030 Uiso 1 1 calc R
C36 C 0.55246(15) 0.26232(15) 0.97836(12) 0.0280(5) Uani 1 1 d .
H36A H 0.5302 0.2401 0.9401 0.042 Uiso 1 1 calc R
H36B H 0.5084 0.2692 1.0025 0.042 Uiso 1 1 calc R
H36C H 0.5927 0.2201 0.9967 0.042 Uiso 1 1 calc R
C37 C 0.94128(12) 0.07440(13) 0.88231(8) 0.0129(4) Uani 1 1 d .
H37A H 0.9299 0.0303 0.9118 0.015 Uiso 1 1 calc R
H37B H 0.9429 0.1336 0.9009 0.015 Uiso 1 1 calc R
C38 C 1.02367(12) 0.05519(13) 0.86507(8) 0.0129(4) Uani 1 1 d .
C39 C 1.05141(12) 0.09961(13) 0.81872(8) 0.0122(4) Uani 1 1 d .
C40 C 1.13011(12) 0.08461(13) 0.80327(9) 0.0145(4) Uani 1 1 d .
C41 C 1.17825(12) 0.02442(13) 0.83769(9) 0.0156(4) Uani 1 1 d .
H41 H 1.2316 0.0133 0.8284 0.019 Uiso 1 1 calc R
C42 C 1.15299(12) -0.02060(13) 0.88494(9) 0.0142(4) Uani 1 1 d .
C43 C 1.07493(12) -0.00464(13) 0.89771(9) 0.0143(4) Uani 1 1 d .
H43 H 1.0558 -0.0349 0.9292 0.017 Uiso 1 1 calc R
C44 C 1.16233(12) 0.13116(14) 0.75179(9) 0.0166(4) Uani 1 1 d .
C45 C 1.16060(13) 0.23216(14) 0.75991(10) 0.0197(4) Uani 1 1 d .
H45A H 1.1047 0.2513 0.7630 0.030 Uiso 1 1 calc R
H45B H 1.1803 0.2612 0.7266 0.030 Uiso 1 1 calc R
H45C H 1.1956 0.2484 0.7954 0.030 Uiso 1 1 calc R
C46 C 1.10989(14) 0.10564(15) 0.69524(9) 0.0211(5) Uani 1 1 d .
H46A H 1.1098 0.0410 0.6908 0.032 Uiso 1 1 calc R
H46B H 1.1323 0.1331 0.6624 0.032 Uiso 1 1 calc R
H46C H 1.0541 0.1266 0.6964 0.032 Uiso 1 1 calc R
C47 C 1.25036(14) 0.10423(17) 0.74572(11) 0.0265(5) Uani 1 1 d .
H47A H 1.2854 0.1190 0.7815 0.040 Uiso 1 1 calc R
H47B H 1.2691 0.1363 0.7132 0.040 Uiso 1 1 calc R
H47C H 1.2527 0.0402 0.7387 0.040 Uiso 1 1 calc R
C48 C 1.21192(13) -0.08470(13) 0.92017(9) 0.0166(4) Uani 1 1 d .
C49 C 1.23681(14) -0.15870(15) 0.88030(10) 0.0245(5) Uani 1 1 d .
H49A H 1.1882 -0.1909 0.8634 0.037 Uiso 1 1 calc R
H49B H 1.2740 -0.1999 0.9028 0.037 Uiso 1 1 calc R
H49C H 1.2641 -0.1325 0.8493 0.037 Uiso 1 1 calc R
C50 C 1.28806(13) -0.03383(15) 0.94588(10) 0.0240(5) Uani 1 1 d .
H50A H 1.3139 -0.0064 0.9145 0.036 Uiso 1 1 calc R
H50B H 1.3263 -0.0750 0.9674 0.036 Uiso 1 1 calc R
H50C H 1.2726 0.0124 0.9721 0.036 Uiso 1 1 calc R
C51 C 1.17402(14) -0.12752(15) 0.97001(10) 0.0246(5) Uani 1 1 d .
H51A H 1.1591 -0.0813 0.9964 0.037 Uiso 1 1 calc R
H51B H 1.2134 -0.1681 0.9911 0.037 Uiso 1 1 calc R
H51C H 1.1253 -0.1607 0.9546 0.037 Uiso 1 1 calc R
C52 C 0.96995(13) 0.42517(13) 0.77902(9) 0.0154(4) Uani 1 1 d .
C53 C 1.05065(14) 0.47768(14) 0.78540(11) 0.0237(5) Uani 1 1 d .
C101 C 0.8548(2) 0.7943(2) 0.89901(13) 0.0529(9) Uani 1 1 d .
H10A H 0.8517 0.7359 0.9172 0.079 Uiso 1 1 calc R
H10B H 0.7997 0.8160 0.8865 0.079 Uiso 1 1 calc R
H10C H 0.8829 0.8359 0.9270 0.079 Uiso 1 1 calc R
O102 O 0.89827(12) 0.78708(11) 0.85031(8) 0.0328(4) Uani 1 1 d .
C103 C 0.9770(2) 0.7514(2) 0.86407(14) 0.0495(9) Uani 1 1 d .
H10D H 0.9732 0.6921 0.8819 0.059 Uiso 1 1 calc R
H10E H 1.0093 0.7903 0.8925 0.059 Uiso 1 1 calc R
C104 C 1.01834(17) 0.74368(17) 0.81128(15) 0.0432(8) Uani 1 1 d .
H10F H 1.0719 0.7148 0.8210 0.052 Uiso 1 1 calc R
H10G H 0.9853 0.7065 0.7822 0.052 Uiso 1 1 calc R
O105 O 1.02883(13) 0.82843(13) 0.78819(11) 0.0528(6) Uani 1 1 d .
C106 C 1.0721(2) 0.8259(2) 0.73986(16) 0.0597(9) Uani 1 1 d .
H10H H 1.1270 0.8028 0.7516 0.090 Uiso 1 1 calc R
H10I H 1.0758 0.8859 0.7242 0.090 Uiso 1 1 calc R
H10J H 1.0438 0.7871 0.7101 0.090 Uiso 1 1 calc R

loop_
_atom_site_aniso_label
_atom_site_aniso_U_11
_atom_site_aniso_U_22
_atom_site_aniso_U_33
_atom_site_aniso_U_23
_atom_site_aniso_U_13
_atom_site_aniso_U_12
U1 0.00894(4) 0.00848(3) 0.01033(4) 0.00068(3) 0.00144(2) 0.00012(3)
O1 0.0144(7) 0.0121(6) 0.0106(6) 0.0016(5) 0.0002(5) -0.0001(5)
O2 0.0110(6) 0.0128(6) 0.0139(7) -0.0013(5) 0.0021(5) -0.0009(5)
O3 0.0111(6) 0.0117(6) 0.0136(7) 0.0029(5) 0.0019(5) 0.0002(5)
O4 0.0114(7) 0.0147(7) 0.0166(7) 0.0035(5) 0.0008(5) 0.0016(5)
O5 0.0142(7) 0.0102(6) 0.0187(7) 0.0004(6) 0.0027(6) -0.0007(5)
O6 0.0211(8) 0.0180(7) 0.0288(9) -0.0005(6) 0.0021(7) 0.0056(6)
N1 0.0121(8) 0.0092(7) 0.0121(8) 0.0002(6) 0.0016(6) -0.0002(6)
N2 0.0119(8) 0.0102(7) 0.0111(8) -0.0004(6) 0.0007(6) 0.0008(6)
N3 0.0105(8) 0.0117(7) 0.0113(8) 0.0003(6) 0.0014(6) 0.0011(6)
F1 0.0485(10) 0.0463(10) 0.0395(9) -0.0161(8) 0.0023(8) -0.0258(8)
F2 0.0168(7) 0.0235(8) 0.1248(17) -0.0101(9) 0.0105(9) -0.0061(6)
F3 0.0466(10) 0.0398(9) 0.0473(10) 0.0165(8) 0.0047(8) -0.0229(8)
C1 0.0132(9) 0.0115(9) 0.0134(10) -0.0029(7) -0.0008(8) -0.0010(7)
C2 0.0106(9) 0.0126(9) 0.0143(10) -0.0022(7) 0.0000(7) -0.0018(7)
C3 0.0123(9) 0.0122(9) 0.0154(10) 0.0018(8) 0.0020(8) -0.0009(7)
C4 0.0128(9) 0.0119(9) 0.0128(9) 0.0030(7) 0.0032(7) 0.0008(7)
C5 0.0155(10) 0.0108(9) 0.0144(10) 0.0008(7) 0.0017(8) 0.0003(7)
C6 0.0151(10) 0.0088(8) 0.0133(9) 0.0000(7) 0.0018(8) 0.0003(7)
C7 0.0163(10) 0.0109(9) 0.0122(9) -0.0005(7) 0.0018(8) 0.0009(7)
C8 0.0140(10) 0.0144(9) 0.0130(10) 0.0008(7) 0.0046(8) 0.0020(7)
C9 0.0124(9) 0.0146(9) 0.0116(9) 0.0003(8) 0.0026(7) 0.0039(8)
C10 0.0104(9) 0.0152(9) 0.0146(10) 0.0012(8) 0.0040(7) 0.0032(7)
C11 0.0159(10) 0.0172(9) 0.0144(10) 0.0050(8) 0.0043(8) 0.0038(8)
C12 0.0150(10) 0.0202(10) 0.0138(10) 0.0011(8) 0.0003(8) 0.0032(8)
C13 0.0145(10) 0.0155(9) 0.0154(10) -0.0022(8) 0.0003(8) 0.0008(8)
C14 0.0147(10) 0.0123(9) 0.0136(10) 0.0030(7) 0.0034(8) 0.0009(7)
C15 0.0151(10) 0.0171(10) 0.0222(11) 0.0049(8) 0.0021(8) -0.0023(8)
C16 0.0214(11) 0.0152(10) 0.0223(11) -0.0002(8) 0.0071(9) 0.0003(8)
C17 0.0217(11) 0.0162(10) 0.0178(11) 0.0058(8) 0.0047(9) 0.0003(8)
C18 0.0219(11) 0.0226(10) 0.0155(10) 0.0015(8) -0.0045(9) 0.0014(9)
C19 0.0251(12) 0.0240(11) 0.0268(12) 0.0047(10) -0.0081(10) 0.0009(10)
C20 0.0308(14) 0.082(2) 0.0141(12) -0.0019(13) -0.0018(10) 0.0091(14)
C21 0.0469(16) 0.0258(13) 0.0291(14) 0.0006(10) -0.0208(12) -0.0023(11)
C22 0.0096(9) 0.0127(8) 0.0150(10) -0.0010(7) 0.0008(8) 0.0016(7)
C23 0.0138(9) 0.0093(8) 0.0119(9) 0.0013(7) 0.0016(7) 0.0006(7)
C24 0.0128(9) 0.0083(8) 0.0133(9) 0.0020(7) 0.0028(7) 0.0008(7)
C25 0.0141(9) 0.0104(8) 0.0151(10) 0.0009(7) 0.0009(8) -0.0007(7)
C26 0.0190(10) 0.0134(9) 0.0116(9) 0.0005(7) 0.0030(8) 0.0007(8)
C27 0.0167(10) 0.0107(8) 0.0151(10) 0.0027(8) 0.0035(8) 0.0021(8)
C28 0.0109(9) 0.0116(9) 0.0184(10) 0.0028(7) 0.0003(8) 0.0004(7)
C29 0.0159(10) 0.0168(10) 0.0165(10) -0.0029(8) 0.0006(8) -0.0035(8)
C30 0.0139(11) 0.0359(14) 0.0283(13) -0.0139(10) -0.0017(9) 0.0026(9)
C31 0.0329(14) 0.0304(13) 0.0270(13) 0.0053(10) -0.0039(11) -0.0179(11)
C32 0.0217(11) 0.0203(11) 0.0184(11) -0.0043(8) -0.0027(9) -0.0020(9)
C33 0.0165(10) 0.0188(10) 0.0169(10) 0.0025(8) 0.0073(8) 0.0025(8)
C34 0.0240(12) 0.0400(14) 0.0179(11) -0.0009(10) 0.0085(9) 0.0101(10)
C35 0.0185(11) 0.0218(11) 0.0202(11) 0.0019(9) 0.0080(9) 0.0053(9)
C36 0.0294(13) 0.0201(11) 0.0378(14) 0.0067(10) 0.0184(11) 0.0022(10)
C37 0.0130(9) 0.0145(9) 0.0108(9) 0.0017(7) 0.0001(7) 0.0009(7)
C38 0.0136(9) 0.0137(9) 0.0112(9) -0.0023(7) 0.0006(7) -0.0009(7)
C39 0.0118(9) 0.0114(9) 0.0128(9) -0.0006(7) -0.0010(7) 0.0011(7)
C40 0.0149(10) 0.0146(9) 0.0139(10) -0.0019(8) 0.0016(8) -0.0006(8)
C41 0.0112(9) 0.0173(10) 0.0182(10) -0.0017(8) 0.0021(8) 0.0020(8)
C42 0.0141(10) 0.0119(9) 0.0154(10) -0.0004(8) -0.0032(8) 0.0014(7)
C43 0.0176(10) 0.0134(9) 0.0116(9) 0.0011(7) 0.0003(8) -0.0010(8)
C44 0.0138(10) 0.0204(10) 0.0160(10) 0.0035(8) 0.0037(8) 0.0024(8)
C45 0.0174(10) 0.0211(11) 0.0211(11) 0.0037(9) 0.0040(8) -0.0022(8)
C46 0.0221(11) 0.0267(11) 0.0152(10) 0.0000(9) 0.0051(9) 0.0041(9)
C47 0.0169(11) 0.0369(13) 0.0274(13) 0.0102(11) 0.0092(9) 0.0063(10)
C48 0.0159(10) 0.0142(9) 0.0188(10) 0.0019(8) -0.0019(8) 0.0017(8)
C49 0.0240(12) 0.0183(10) 0.0296(12) -0.0007(9) -0.0030(10) 0.0079(9)
C50 0.0191(11) 0.0188(11) 0.0313(13) 0.0012(9) -0.0086(9) 0.0022(9)
C51 0.0241(12) 0.0236(11) 0.0246(12) 0.0097(9) -0.0028(10) 0.0043(9)
C52 0.0176(10) 0.0143(9) 0.0146(10) 0.0009(8) 0.0025(8) -0.0012(8)
C53 0.0234(12) 0.0139(10) 0.0335(13) 0.0000(9) 0.0021(10) -0.0027(9)
C101 0.086(3) 0.0417(17) 0.0303(16) -0.0004(13) 0.0062(16) -0.0290(17)
O102 0.0446(11) 0.0224(8) 0.0281(9) 0.0050(7) -0.0090(8) -0.0082(8)
C103 0.0528(19) 0.0339(14) 0.052(2) 0.0096(14) -0.0331(16) -0.0073(14)
C104 0.0283(14) 0.0199(12) 0.075(2) 0.0003(13) -0.0218(15) 0.0014(10)
O105 0.0466(13) 0.0243(10) 0.0895(18) 0.0026(11) 0.0161(12) 0.0024(9)
C106 0.0417(19) 0.056(2) 0.081(3) 0.0062(19) 0.0097(18) 0.0103(16)

loop_
_atom_type_symbol
_atom_type_description
_atom_type_scat_dispersion_real
_atom_type_scat_dispersion_imag
_atom_type_scat_source
C C 0.0033 0.0016 'International Tables Vol C Tables 4.2.6.8 and 6.1.1.4'
H H 0.0000 0.0000 'International Tables Vol C Tables 4.2.6.8 and 6.1.1.4'
N N 0.0061 0.0033 'International Tables Vol C Tables 4.2.6.8 and 6.1.1.4'
O O 0.0106 0.0060 'International Tables Vol C Tables 4.2.6.8 and 6.1.1.4'
F F 0.0171 0.0103 'International Tables Vol C Tables 4.2.6.8 and 6.1.1.4'
U U -9.6767 9.6646 'International Tables Vol C Tables 4.2.6.8 and 6.1.1.4'

loop_
_geom_angle_atom_site_label_1
_geom_angle_atom_site_label_2
_geom_angle_atom_site_label_3
_geom_angle
O4 U1 O3 159.67(6)
O4 U1 O2 89.26(6)
O3 U1 O2 103.22(5)
O4 U1 O1 80.30(6)
O3 U1 O1 82.28(5)
O2 U1 O1 157.48(5)
O4 U1 O5 88.77(5)
O3 U1 O5 78.10(5)
O2 U1 O5 79.19(5)
O1 U1 O5 80.68(5)
O4 U1 N1 98.20(5)
O3 U1 N1 86.06(5)
O2 U1 N1 130.19(5)
O1 U1 N1 71.47(5)
O5 U1 N1 149.56(5)
O4 U1 N2 70.49(6)
O3 U1 N2 128.63(5)
O2 U1 N2 70.65(5)
O1 U1 N2 123.04(5)
O5 U1 N2 143.11(5)
N1 U1 N2 66.00(5)
O4 U1 N3 132.46(5)
O3 U1 N3 67.27(5)
O2 U1 N3 74.00(5)
O1 U1 N3 127.38(5)
O5 U1 N3 129.03(5)
N1 U1 N3 64.84(5)
N2 U1 N3 62.01(5)
C9 O1 U1 130.03(12)
C24 O2 U1 147.85(12)
C39 O3 U1 157.67(12)
C52 O5 U1 134.15(13)
C6 N1 C7 104.39(14)
C6 N1 C1 111.58(15)
C7 N1 C1 108.44(15)
C6 N1 U1 106.23(11)
C7 N1 U1 113.06(11)
C1 N1 U1 112.84(11)
C2 N2 C3 110.36(15)
C2 N2 C22 108.90(14)
C3 N2 C22 108.22(15)
C2 N2 U1 101.54(11)
C3 N2 U1 120.84(11)
C22 N2 U1 106.42(11)
C4 N3 C37 105.72(15)
C4 N3 C5 109.80(15)
C37 N3 C5 110.99(15)
C4 N3 U1 108.99(11)
C37 N3 U1 108.05(11)
C5 N3 U1 113.00(11)
N1 C1 C2 112.82(15)
N1 C1 H1A 109.0
C2 C1 H1A 109.0
N1 C1 H1B 109.0
C2 C1 H1B 109.0
H1A C1 H1B 107.8
N2 C2 C1 112.37(15)
N2 C2 H2A 109.1
C1 C2 H2A 109.1
N2 C2 H2B 109.1
C1 C2 H2B 109.1
H2A C2 H2B 107.9
N2 C3 C4 111.60(16)
N2 C3 H3A 109.3
C4 C3 H3A 109.3
N2 C3 H3B 109.3
C4 C3 H3B 109.3
H3A C3 H3B 108.0
N3 C4 C3 111.56(16)
N3 C4 H4A 109.3
C3 C4 H4A 109.3
N3 C4 H4B 109.3
C3 C4 H4B 109.3
H4A C4 H4B 108.0
N3 C5 C6 113.13(15)
N3 C5 H5A 109.0
C6 C5 H5A 109.0
N3 C5 H5B 109.0
C6 C5 H5B 109.0
H5A C5 H5B 107.8
N1 C6 C5 115.09(16)
N1 C6 H6A 108.5
C5 C6 H6A 108.5
N1 C6 H6B 108.5
C5 C6 H6B 108.5
H6A C6 H6B 107.5
N1 C7 C8 115.91(16)
N1 C7 H7A 108.3
C8 C7 H7A 108.3
N1 C7 H7B 108.3
C8 C7 H7B 108.3
H7A C7 H7B 107.4
C13 C8 C9 120.82(18)
C13 C8 C7 121.86(18)
C9 C8 C7 116.79(17)
O1 C9 C8 115.63(17)
O1 C9 C10 123.97(17)
C8 C9 C10 120.35(18)
C11 C10 C9 116.27(18)
C11 C10 C14 120.71(17)
C9 C10 C14 123.02(17)
C12 C11 C10 124.55(18)
C12 C11 H11 117.7
C10 C11 H11 117.7
C13 C12 C11 117.10(18)
C13 C12 C18 122.99(19)
C11 C12 C18 119.82(18)
C8 C13 C12 120.63(19)
C8 C13 H13 119.7
C12 C13 H13 119.7
C16 C14 C17 107.39(16)
C16 C14 C15 110.23(17)
C17 C14 C15 106.90(17)
C16 C14 C10 108.33(16)
C17 C14 C10 112.32(17)
C15 C14 C10 111.59(16)
C14 C15 H15A 109.5
C14 C15 H15B 109.5
H15A C15 H15B 109.5
C14 C15 H15C 109.5
H15A C15 H15C 109.5
H15B C15 H15C 109.5
C14 C16 H16A 109.5
C14 C16 H16B 109.5
H16A C16 H16B 109.5
C14 C16 H16C 109.5
H16A C16 H16C 109.5
H16B C16 H16C 109.5
C14 C17 H17A 109.5
C14 C17 H17B 109.5
H17A C17 H17B 109.5
C14 C17 H17C 109.5
H17A C17 H17C 109.5
H17B C17 H17C 109.5
C20 C18 C19 109.7(2)
C20 C18 C21 108.5(2)
C19 C18 C21 107.46(19)
C20 C18 C12 108.97(18)
C19 C18 C12 110.55(18)
C21 C18 C12 111.61(18)
C18 C19 H19A 109.5
C18 C19 H19B 109.5
H19A C19 H19B 109.5
C18 C19 H19C 109.5
H19A C19 H19C 109.5
H19B C19 H19C 109.5
C18 C20 H20A 109.5
C18 C20 H20B 109.5
H20A C20 H20B 109.5
C18 C20 H20C 109.5
H20A C20 H20C 109.5
H20B C20 H20C 109.5
C18 C21 H21A 109.5
C18 C21 H21B 109.5
H21A C21 H21B 109.5
C18 C21 H21C 109.5
H21A C21 H21C 109.5
H21B C21 H21C 109.5
N2 C22 C23 114.12(15)
N2 C22 H22A 108.7
C23 C22 H22A 108.7
N2 C22 H22B 108.7
C23 C22 H22B 108.7
H22A C22 H22B 107.6
C28 C23 C24 119.61(18)
C28 C23 C22 117.96(17)
C24 C23 C22 122.43(18)
O2 C24 C23 118.48(17)
O2 C24 C25 121.65(17)
C23 C24 C25 119.81(18)
C26 C25 C24 117.27(18)
C26 C25 C29 119.09(18)
C24 C25 C29 123.51(18)
C27 C26 C25 124.37(19)
C27 C26 H26 117.8
C25 C26 H26 117.8
C26 C27 C28 116.44(19)
C26 C27 C33 123.21(18)
C28 C27 C33 120.26(18)
C23 C28 C27 122.42(18)
C23 C28 H28 118.8
C27 C28 H28 118.8
C31 C29 C30 109.4(2)
C31 C29 C32 108.36(18)
C30 C29 C32 105.89(17)
C31 C29 C25 107.37(17)
C30 C29 C25 113.73(17)
C32 C29 C25 111.99(17)
C29 C30 H30A 109.5
C29 C30 H30B 109.5
H30A C30 H30B 109.5
C29 C30 H30C 109.5
H30A C30 H30C 109.5
H30B C30 H30C 109.5
C29 C31 H31A 109.5
C29 C31 H31B 109.5
H31A C31 H31B 109.5
C29 C31 H31C 109.5
H31A C31 H31C 109.5
H31B C31 H31C 109.5
C29 C32 H32A 109.5
C29 C32 H32B 109.5
H32A C32 H32B 109.5
C29 C32 H32C 109.5
H32A C32 H32C 109.5
H32B C32 H32C 109.5
C34 C33 C27 112.65(18)
C34 C33 C35 107.75(18)
C27 C33 C35 111.09(17)
C34 C33 C36 108.01(19)
C27 C33 C36 108.39(17)
C35 C33 C36 108.84(18)
C33 C34 H34A 109.5
C33 C34 H34B 109.5
H34A C34 H34B 109.5
C33 C34 H34C 109.5
H34A C34 H34C 109.5
H34B C34 H34C 109.5
C33 C35 H35A 109.5
C33 C35 H35B 109.5
H35A C35 H35B 109.5
C33 C35 H35C 109.5
H35A C35 H35C 109.5
H35B C35 H35C 109.5
C33 C36 H36A 109.5
C33 C36 H36B 109.5
H36A C36 H36B 109.5
C33 C36 H36C 109.5
H36A C36 H36C 109.5
H36B C36 H36C 109.5
N3 C37 C38 116.09(16)
N3 C37 H37A 108.3
C38 C37 H37A 108.3
N3 C37 H37B 108.3
C38 C37 H37B 108.3
H37A C37 H37B 107.4
C39 C38 C43 119.65(19)
C39 C38 C37 120.75(17)
C43 C38 C37 119.52(18)
O3 C39 C38 116.94(17)
O3 C39 C40 121.64(18)
C38 C39 C40 121.41(18)
C41 C40 C39 116.06(19)
C41 C40 C44 121.03(18)
C39 C40 C44 122.91(17)
C40 C41 C42 124.21(19)
C40 C41 H41 117.9
C42 C41 H41 117.9
C43 C42 C41 117.45(18)
C43 C42 C48 123.02(19)
C41 C42 C48 119.53(18)
C42 C43 C38 121.20(19)
C42 C43 H43 119.4
C38 C43 H43 119.4
C45 C44 C46 109.70(17)
C45 C44 C47 107.79(18)
C46 C44 C47 107.46(18)
C45 C44 C40 110.07(17)
C46 C44 C40 109.83(17)
C47 C44 C40 111.94(17)
C44 C45 H45A 109.5
C44 C45 H45B 109.5
H45A C45 H45B 109.5
C44 C45 H45C 109.5
H45A C45 H45C 109.5
H45B C45 H45C 109.5
C44 C46 H46A 109.5
C44 C46 H46B 109.5
H46A C46 H46B 109.5
C44 C46 H46C 109.5
H46A C46 H46C 109.5
H46B C46 H46C 109.5
C44 C47 H47A 109.5
C44 C47 H47B 109.5
H47A C47 H47B 109.5
C44 C47 H47C 109.5
H47A C47 H47C 109.5
H47B C47 H47C 109.5
C51 C48 C50 108.03(18)
C51 C48 C42 112.18(18)
C50 C48 C42 109.42(16)
C51 C48 C49 108.42(18)
C50 C48 C49 109.25(18)
C42 C48 C49 109.48(17)
C48 C49 H49A 109.5
C48 C49 H49B 109.5
H49A C49 H49B 109.5
C48 C49 H49C 109.5
H49A C49 H49C 109.5
H49B C49 H49C 109.5
C48 C50 H50A 109.5
C48 C50 H50B 109.5
H50A C50 H50B 109.5
C48 C50 H50C 109.5
H50A C50 H50C 109.5
H50B C50 H50C 109.5
C48 C51 H51A 109.5
C48 C51 H51B 109.5
H51A C51 H51B 109.5
C48 C51 H51C 109.5
H51A C51 H51C 109.5
H51B C51 H51C 109.5
O6 C52 O5 130.4(2)
O6 C52 C53 115.84(18)
O5 C52 C53 113.81(18)
F2 C53 F1 106.7(2)
F2 C53 F3 106.7(2)
F1 C53 F3 105.87(18)
F2 C53 C52 114.90(18)
F1 C53 C52 111.02(19)
F3 C53 C52 111.09(18)
O102 C101 H10A 109.5
O102 C101 H10B 109.5
H10A C101 H10B 109.5
O102 C101 H10C 109.5
H10A C101 H10C 109.5
H10B C101 H10C 109.5
C103 O102 C101 113.1(2)
O102 C103 C104 110.4(2)
O102 C103 H10D 109.6
C104 C103 H10D 109.6
O102 C103 H10E 109.6
C104 C103 H10E 109.6
H10D C103 H10E 108.1
O105 C104 C103 109.7(2)
O105 C104 H10F 109.7
C103 C104 H10F 109.7
O105 C104 H10G 109.7
C103 C104 H10G 109.7
H10F C104 H10G 108.2
C104 O105 C106 112.3(3)
O105 C106 H10H 109.5
O105 C106 H10I 109.5
H10H C106 H10I 109.5
O105 C106 H10J 109.5
H10H C106 H10J 109.5
H10I C106 H10J 109.5

loop_
_geom_bond_atom_site_label_1
_geom_bond_atom_site_label_2
_geom_bond_distance
U1 O4 1.8113(13)
U1 O3 2.0575(13)
U1 O2 2.1398(14)
U1 O1 2.1606(14)
U1 O5 2.3499(13)
U1 N1 2.6919(16)
U1 N2 2.6959(16)
U1 N3 2.8183(16)
O1 C9 1.356(2)
O2 C24 1.361(2)
O3 C39 1.373(2)
O5 C52 1.276(2)
O6 C52 1.210(3)
N1 C6 1.494(2)
N1 C7 1.499(2)
N1 C1 1.501(2)
N2 C2 1.486(2)
N2 C3 1.490(2)
N2 C22 1.492(2)
N3 C4 1.477(2)
N3 C37 1.488(2)
N3 C5 1.495(2)
F1 C53 1.331(3)
F2 C53 1.321(3)
F3 C53 1.333(3)
C1 C2 1.517(3)
C1 H1A 0.9900
C1 H1B 0.9900
C2 H2A 0.9900
C2 H2B 0.9900
C3 C4 1.511(3)
C3 H3A 0.9900
C3 H3B 0.9900
C4 H4A 0.9900
C4 H4B 0.9900
C5 C6 1.513(3)
C5 H5A 0.9900
C5 H5B 0.9900
C6 H6A 0.9900
C6 H6B 0.9900
C7 C8 1.503(3)
C7 H7A 0.9900
C7 H7B 0.9900
C8 C13 1.392(3)
C8 C9 1.399(3)
C9 C10 1.410(3)
C10 C11 1.400(3)
C10 C14 1.540(3)
C11 C12 1.397(3)
C11 H11 0.9500
C12 C13 1.393(3)
C12 C18 1.543(3)
C13 H13 0.9500
C14 C16 1.534(3)
C14 C17 1.534(3)
C14 C15 1.539(3)
C15 H15A 0.9800
C15 H15B 0.9800
C15 H15C 0.9800
C16 H16A 0.9800
C16 H16B 0.9800
C16 H16C 0.9800
C17 H17A 0.9800
C17 H17B 0.9800
C17 H17C 0.9800
C18 C20 1.524(4)
C18 C19 1.527(3)
C18 C21 1.528(3)
C19 H19A 0.9800
C19 H19B 0.9800
C19 H19C 0.9800
C20 H20A 0.9800
C20 H20B 0.9800
C20 H20C 0.9800
C21 H21A 0.9800
C21 H21B 0.9800
C21 H21C 0.9800
C22 C23 1.512(3)
C22 H22A 0.9900
C22 H22B 0.9900
C23 C28 1.384(3)
C23 C24 1.414(3)
C24 C25 1.414(3)
C25 C26 1.397(3)
C25 C29 1.543(3)
C26 C27 1.389(3)
C26 H26 0.9500
C27 C28 1.396(3)
C27 C33 1.531(3)
C28 H28 0.9500
C29 C31 1.532(3)
C29 C30 1.538(3)
C29 C32 1.540(3)
C30 H30A 0.9800
C30 H30B 0.9800
C30 H30C 0.9800
C31 H31A 0.9800
C31 H31B 0.9800
C31 H31C 0.9800
C32 H32A 0.9800
C32 H32B 0.9800
C32 H32C 0.9800
C33 C34 1.530(3)
C33 C35 1.535(3)
C33 C36 1.537(3)
C34 H34A 0.9800
C34 H34B 0.9800
C34 H34C 0.9800
C35 H35A 0.9800
C35 H35B 0.9800
C35 H35C 0.9800
C36 H36A 0.9800
C36 H36B 0.9800
C36 H36C 0.9800
C37 C38 1.496(3)
C37 H37A 0.9900
C37 H37B 0.9900
C38 C39 1.393(3)
C38 C43 1.398(3)
C39 C40 1.412(3)
C40 C41 1.395(3)
C40 C44 1.538(3)
C41 C42 1.398(3)
C41 H41 0.9500
C42 C43 1.382(3)
C42 C48 1.537(3)
C43 H43 0.9500
C44 C45 1.534(3)
C44 C46 1.535(3)
C44 C47 1.536(3)
C45 H45A 0.9800
C45 H45B 0.9800
C45 H45C 0.9800
C46 H46A 0.9800
C46 H46B 0.9800
C46 H46C 0.9800
C47 H47A 0.9800
C47 H47B 0.9800
C47 H47C 0.9800
C48 C51 1.527(3)
C48 C50 1.534(3)
C48 C49 1.538(3)
C49 H49A 0.9800
C49 H49B 0.9800
C49 H49C 0.9800
C50 H50A 0.9800
C50 H50B 0.9800
C50 H50C 0.9800
C51 H51A 0.9800
C51 H51B 0.9800
C51 H51C 0.9800
C52 C53 1.545(3)
C101 O102 1.418(4)
C101 H10A 0.9800
C101 H10B 0.9800
C101 H10C 0.9800
O102 C103 1.411(4)
C103 C104 1.481(5)
C103 H10D 0.9900
C103 H10E 0.9900
C104 O105 1.405(3)
C104 H10F 0.9900
C104 H10G 0.9900
O105 C106 1.405(4)
C106 H10H 0.9800
C106 H10I 0.9800
C106 H10J 0.9800

loop_
_geom_torsion_atom_site_label_1
_geom_torsion_atom_site_label_2
_geom_torsion_atom_site_label_3
_geom_torsion_atom_site_label_4
_geom_torsion
O4 U1 O1 C9 -39.61(15)
O3 U1 O1 C9 150.92(15)
O2 U1 O1 C9 -103.09(18)
O5 U1 O1 C9 -129.96(15)
N1 U1 O1 C9 62.50(15)
N2 U1 O1 C9 19.37(17)
N3 U1 O1 C9 97.38(15)
O4 U1 O2 C24 42.7(2)
O3 U1 O2 C24 -153.5(2)
O1 U1 O2 C24 104.6(2)
O5 U1 O2 C24 131.6(2)
N1 U1 O2 C24 -57.4(2)
N2 U1 O2 C24 -26.8(2)
N3 U1 O2 C24 -92.2(2)
O4 U1 O3 C39 -174.5(3)
O2 U1 O3 C39 59.0(3)
O1 U1 O3 C39 -143.2(3)
O5 U1 O3 C39 134.7(3)
N1 U1 O3 C39 -71.4(3)
N2 U1 O3 C39 -16.7(3)
N3 U1 O3 C39 -7.1(3)
O4 U1 O5 C52 25.65(18)
O3 U1 O5 C52 -169.98(19)
O2 U1 O5 C52 -63.83(18)
O1 U1 O5 C52 106.03(18)
N1 U1 O5 C52 129.83(17)
N2 U1 O5 C52 -28.5(2)
N3 U1 O5 C52 -122.76(17)
O4 U1 N1 C6 -169.36(12)
O3 U1 N1 C6 30.64(12)
O2 U1 N1 C6 -73.35(13)
O1 U1 N1 C6 113.81(12)
O5 U1 N1 C6 88.97(14)
N2 U1 N1 C6 -105.05(12)
N3 U1 N1 C6 -36.06(11)
O4 U1 N1 C7 76.73(12)
O3 U1 N1 C7 -83.27(12)
O2 U1 N1 C7 172.74(11)
O1 U1 N1 C7 -0.10(11)
O5 U1 N1 C7 -24.94(17)
N2 U1 N1 C7 141.04(13)
N3 U1 N1 C7 -149.97(13)
O4 U1 N1 C1 -46.79(13)
O3 U1 N1 C1 153.21(12)
O2 U1 N1 C1 49.21(14)
O1 U1 N1 C1 -123.62(13)
O5 U1 N1 C1 -148.47(11)
N2 U1 N1 C1 17.51(11)
N3 U1 N1 C1 86.51(12)
O4 U1 N2 C2 68.42(11)
O3 U1 N2 C2 -103.57(11)
O2 U1 N2 C2 164.73(12)
O1 U1 N2 C2 4.76(12)
O5 U1 N2 C2 127.76(11)
N1 U1 N2 C2 -40.45(10)
N3 U1 N2 C2 -113.56(11)
O4 U1 N2 C3 -169.20(14)
O3 U1 N2 C3 18.80(16)
O2 U1 N2 C3 -72.89(13)
O1 U1 N2 C3 127.13(13)
O5 U1 N2 C3 -109.87(14)
N1 U1 N2 C3 81.93(13)
N3 U1 N2 C3 8.81(12)
O4 U1 N2 C22 -45.46(11)
O3 U1 N2 C22 142.55(11)
O2 U1 N2 C22 50.85(11)
O1 U1 N2 C22 -109.12(11)
O5 U1 N2 C22 13.87(15)
N1 U1 N2 C22 -154.33(12)
N3 U1 N2 C22 132.55(12)
O4 U1 N3 C4 -30.25(14)
O3 U1 N3 C4 155.67(13)
O2 U1 N3 C4 43.45(11)
O1 U1 N3 C4 -144.56(11)
O5 U1 N3 C4 104.53(12)
N1 U1 N3 C4 -107.76(12)
N2 U1 N3 C4 -32.78(11)
O4 U1 N3 C37 -144.67(11)
O3 U1 N3 C37 41.24(11)
O2 U1 N3 C37 -70.97(12)
O1 U1 N3 C37 101.02(12)
O5 U1 N3 C37 -9.90(14)
N1 U1 N3 C37 137.81(12)
N2 U1 N3 C37 -147.21(13)
O4 U1 N3 C5 92.12(13)
O3 U1 N3 C5 -81.96(12)
O2 U1 N3 C5 165.82(13)
O1 U1 N3 C5 -22.19(14)
O5 U1 N3 C5 -133.10(11)
N1 U1 N3 C5 14.61(11)
N2 U1 N3 C5 89.58(12)
C6 N1 C1 C2 128.31(17)
C7 N1 C1 C2 -117.26(17)
U1 N1 C1 C2 8.79(19)
C3 N2 C2 C1 -63.9(2)
C22 N2 C2 C1 177.44(16)
U1 N2 C2 C1 65.43(16)
N1 C1 C2 N2 -52.9(2)
C2 N2 C3 C4 133.96(17)
C22 N2 C3 C4 -106.97(18)
U1 N2 C3 C4 15.9(2)
C37 N3 C4 C3 172.14(15)
C5 N3 C4 C3 -68.07(19)
U1 N3 C4 C3 56.21(16)
N2 C3 C4 N3 -48.9(2)
C4 N3 C5 C6 131.50(17)
C37 N3 C5 C6 -111.98(18)
U1 N3 C5 C6 9.58(19)
C7 N1 C6 C5 -179.24(16)
C1 N1 C6 C5 -62.3(2)
U1 N1 C6 C5 61.04(17)
N3 C5 C6 N1 -48.7(2)
C6 N1 C7 C8 -165.84(16)
C1 N1 C7 C8 75.1(2)
U1 N1 C7 C8 -50.83(19)
N1 C7 C8 C13 -120.3(2)
N1 C7 C8 C9 67.9(2)
U1 O1 C9 C8 -68.6(2)
U1 O1 C9 C10 113.76(19)
C13 C8 C9 O1 177.03(18)
C7 C8 C9 O1 -11.1(3)
C13 C8 C9 C10 -5.3(3)
C7 C8 C9 C10 166.61(18)
O1 C9 C10 C11 -177.10(18)
C8 C9 C10 C11 5.4(3)
O1 C9 C10 C14 2.5(3)
C8 C9 C10 C14 -175.05(18)
C9 C10 C11 C12 -1.5(3)
C14 C10 C11 C12 178.93(19)
C10 C11 C12 C13 -2.6(3)
C10 C11 C12 C18 -179.37(19)
C9 C8 C13 C12 0.9(3)
C7 C8 C13 C12 -170.53(19)
C11 C12 C13 C8 2.9(3)
C18 C12 C13 C8 179.5(2)
C11 C10 C14 C16 99.2(2)
C9 C10 C14 C16 -80.4(2)
C11 C10 C14 C17 -19.3(3)
C9 C10 C14 C17 161.17(18)
C11 C10 C14 C15 -139.31(19)
C9 C10 C14 C15 41.1(3)
C13 C12 C18 C20 -109.4(3)
C11 C12 C18 C20 67.2(3)
C13 C12 C18 C19 130.0(2)
C11 C12 C18 C19 -53.4(3)
C13 C12 C18 C21 10.5(3)
C11 C12 C18 C21 -173.0(2)
C2 N2 C22 C23 177.56(16)
C3 N2 C22 C23 57.6(2)
U1 N2 C22 C23 -73.69(17)
N2 C22 C23 C28 -130.40(18)
N2 C22 C23 C24 49.6(3)
U1 O2 C24 C23 7.3(3)
U1 O2 C24 C25 -175.56(15)
C28 C23 C24 O2 174.34(17)
C22 C23 C24 O2 -5.6(3)
C28 C23 C24 C25 -2.8(3)
C22 C23 C24 C25 177.18(17)
O2 C24 C25 C26 -174.59(17)
C23 C24 C25 C26 2.5(3)
O2 C24 C25 C29 9.4(3)
C23 C24 C25 C29 -173.47(17)
C24 C25 C26 C27 -0.1(3)
C29 C25 C26 C27 176.01(18)
C25 C26 C27 C28 -1.8(3)
C25 C26 C27 C33 174.77(18)
C24 C23 C28 C27 0.8(3)
C22 C23 C28 C27 -179.23(18)
C26 C27 C28 C23 1.5(3)
C33 C27 C28 C23 -175.22(18)
C26 C25 C29 C31 -101.9(2)
C24 C25 C29 C31 74.0(2)
C26 C25 C29 C30 137.0(2)
C24 C25 C29 C30 -47.1(3)
C26 C25 C29 C32 17.0(3)
C24 C25 C29 C32 -167.13(18)
C26 C27 C33 C34 1.4(3)
C28 C27 C33 C34 177.90(18)
C26 C27 C33 C35 122.4(2)
C28 C27 C33 C35 -61.1(2)
C26 C27 C33 C36 -118.0(2)
C28 C27 C33 C36 58.4(2)
C4 N3 C37 C38 174.40(16)
C5 N3 C37 C38 55.4(2)
U1 N3 C37 C38 -69.03(17)
N3 C37 C38 C39 49.7(2)
N3 C37 C38 C43 -133.56(18)
U1 O3 C39 C38 -12.5(4)
U1 O3 C39 C40 167.1(2)
C43 C38 C39 O3 -179.40(17)
C37 C38 C39 O3 -2.7(3)
C43 C38 C39 C40 1.0(3)
C37 C38 C39 C40 177.64(18)
O3 C39 C40 C41 179.21(17)
C38 C39 C40 C41 -1.2(3)
O3 C39 C40 C44 -0.7(3)
C38 C39 C40 C44 178.93(18)
C39 C40 C41 C42 0.4(3)
C44 C40 C41 C42 -179.72(19)
C40 C41 C42 C43 0.6(3)
C40 C41 C42 C48 -179.28(18)
C41 C42 C43 C38 -0.9(3)
C48 C42 C43 C38 179.05(18)
C39 C38 C43 C42 0.1(3)
C37 C38 C43 C42 -176.62(18)
C41 C40 C44 C45 -121.1(2)
C39 C40 C44 C45 58.8(2)
C41 C40 C44 C46 118.0(2)
C39 C40 C44 C46 -62.0(2)
C41 C40 C44 C47 -1.2(3)
C39 C40 C44 C47 178.68(19)
C43 C42 C48 C51 0.0(3)
C41 C42 C48 C51 179.89(19)
C43 C42 C48 C50 -119.9(2)
C41 C42 C48 C50 60.0(2)
C43 C42 C48 C49 120.4(2)
C41 C42 C48 C49 -59.7(2)
U1 O5 C52 O6 4.8(4)
U1 O5 C52 C53 -175.16(13)
O6 C52 C53 F2 -175.9(2)
O5 C52 C53 F2 4.1(3)
O6 C52 C53 F1 62.8(3)
O5 C52 C53 F1 -117.2(2)
O6 C52 C53 F3 -54.7(3)
O5 C52 C53 F3 125.3(2)
C101 O102 C103 C104 178.7(2)
O102 C103 C104 O105 63.3(3)
C103 C104 O105 C106 176.5(2)
